data_2229713
loop_
_publ_author_name
'Loh, Wan-Sin'
'Fun, Hoong-Kun'
'Prasath, R.'
'Sarveswari, S.'
'Vijayakumar, V.'

_publ_section_title
;
 (<i>E</i>)-1-(2-Methyl-4-phenylquinolin-3-yl)-3-phenylprop-2-en-1-one
;
_journal_coeditor_code IS2680
_journal_issue 4
_journal_name_full 'Acta Crystallographica Section E'
_journal_page_first o764
_journal_page_last o765
_journal_paper_doi 10.1107/S1600536811007057
_journal_volume 67
_journal_year 2011
_chemical_formula_iupac 'C25 H19 N O'
_chemical_formula_moiety 'C25 H19 N O'
_chemical_formula_sum 'C25 H19 N O'
_chemical_formula_weight 349.41
_chemical_name_systematic
;
(<i>E</i>)-1-(2-Methyl-4-phenylquinolin-3-yl)-3-phenylprop-2-en-1-one
;
_space_group_IT_number 14
_symmetry_cell_setting monoclinic
_symmetry_space_group_name_Hall '-P 2ybc'
_symmetry_space_group_name_H-M 'P 1 21/c 1'
_atom_sites_solution_hydrogens geom
_atom_sites_solution_primary direct
_atom_sites_solution_secondary difmap
_audit_creation_method SHELXL-97
_cell_angle_alpha 90.00
_cell_angle_beta 114.147(2)
_cell_angle_gamma 90.00
_cell_formula_units_Z 4
_cell_length_a 10.5830(5)
_cell_length_b 10.2189(5)
_cell_length_c 18.4509(7)
_cell_measurement_reflns_used 9875
_cell_measurement_temperature 100.00(10)
_cell_measurement_theta_max 35.05
_cell_measurement_theta_min 2.90
_cell_volume 1820.80(14)
_computing_cell_refinement 'SAINT (Bruker, 2009)'
_computing_data_collection 'APEX2 (Bruker, 2009)'
_computing_data_reduction 'SAINT (Bruker, 2009)'
_computing_molecular_graphics 'SHELXTL (Sheldrick, 2008)'
_computing_publication_material 'SHELXTL (Sheldrick, 2008) and PLATON (Spek, 2009)'
_computing_structure_refinement 'SHELXTL (Sheldrick, 2008)'
_computing_structure_solution 'SHELXTL (Sheldrick, 2008)'
_diffrn_ambient_temperature 100.00(10)
_diffrn_measured_fraction_theta_full 0.988
_diffrn_measured_fraction_theta_max 0.988
_diffrn_measurement_device_type
;
Bruker SMART APEXII DUO CCD area-detector
;
_diffrn_measurement_method '\f and \w'
_diffrn_radiation_monochromator graphite
_diffrn_radiation_source 'fine-focus sealed tube'
_diffrn_radiation_type MoK\a
_diffrn_radiation_wavelength 0.71073
_diffrn_reflns_av_R_equivalents 0.0236
_diffrn_reflns_av_sigmaI/netI 0.0201
_diffrn_reflns_limit_h_max 15
_diffrn_reflns_limit_h_min -15
_diffrn_reflns_limit_k_max 15
_diffrn_reflns_limit_k_min -15
_diffrn_reflns_limit_l_max 27
_diffrn_reflns_limit_l_min -27
_diffrn_reflns_number 27166
_diffrn_reflns_theta_full 32.50
_diffrn_reflns_theta_max 32.50
_diffrn_reflns_theta_min 2.79
_diffrn_standards_number 0
_exptl_absorpt_coefficient_mu 0.077
_exptl_absorpt_correction_T_max 0.9732
_exptl_absorpt_correction_T_min 0.9573
_exptl_absorpt_correction_type multi-scan
_exptl_absorpt_process_details '(<i>SADABS</i>; Bruker, 2009)'
_exptl_crystal_colour colourless
_exptl_crystal_density_diffrn 1.275
_exptl_crystal_density_method 'not measured'
_exptl_crystal_description block
_exptl_crystal_F_000 736
_exptl_crystal_size_max 0.57
_exptl_crystal_size_mid 0.48
_exptl_crystal_size_min 0.35
_refine_diff_density_max 0.448
_refine_diff_density_min -0.174
_refine_ls_extinction_method none
_refine_ls_goodness_of_fit_ref 1.047
_refine_ls_hydrogen_treatment constr
_refine_ls_matrix_type full
_refine_ls_number_parameters 245
_refine_ls_number_reflns 6509
_refine_ls_number_restraints 0
_refine_ls_restrained_S_all 1.047
_refine_ls_R_factor_all 0.0473
_refine_ls_R_factor_gt 0.0419
_refine_ls_shift/su_max 0.001
_refine_ls_shift/su_mean 0.000
_refine_ls_structure_factor_coef Fsqd
_refine_ls_weighting_details 'calc w=1/[\s^2^(Fo^2^)+(0.0699P)^2^+0.5003P] where P=(Fo^2^+2Fc^2^)/3'
_refine_ls_weighting_scheme calc
_refine_ls_wR_factor_gt 0.1171
_refine_ls_wR_factor_ref 0.1252
_reflns_number_gt 5734
_reflns_number_total 6509
_reflns_threshold_expression I>2\s(I)
_cod_data_source_file is2680.cif
_cod_data_source_block I
_cod_original_sg_symbol_H-M 'P 21/c'
_cod_database_code 2229713
_cod_database_fobs_code 2229713

loop_
_symmetry_equiv_pos_as_xyz
'x, y, z'
'-x, y+1/2, -z+1/2'
'-x, -y, -z'
'x, -y-1/2, z-1/2'

loop_
_atom_site_type_symbol
_atom_site_label
_atom_site_fract_x
_atom_site_fract_y
_atom_site_fract_z
_atom_site_U_iso_or_equiv
_atom_site_adp_type
_atom_site_calc_flag
_atom_site_refinement_flags
_atom_site_occupancy
_atom_site_disorder_assembly
_atom_site_disorder_group
O O1 0.08254(7) 0.61008(7) 0.74003(4) 0.02139(13) Uani d . 1 . .
N N1 0.08585(7) 0.73133(7) 0.97579(4) 0.01550(13) Uani d . 1 . .
C C1 0.41109(8) 0.42498(8) 0.90617(5) 0.01661(14) Uani d . 1 . .
H H1A 0.4621 0.5004 0.9272 0.020 Uiso calc R 1 . .
C C2 0.47170(8) 0.32137(9) 0.88288(5) 0.01897(15) Uani d . 1 . .
H H2A 0.5635 0.3273 0.8895 0.023 Uiso calc R 1 . .
C C3 0.39571(9) 0.20934(8) 0.84990(5) 0.01841(15) Uani d . 1 . .
H H3A 0.4361 0.1406 0.8340 0.022 Uiso calc R 1 . .
C C4 0.25883(9) 0.20050(8) 0.84073(5) 0.01956(15) Uani d . 1 . .
H H4A 0.2073 0.1260 0.8182 0.023 Uiso calc R 1 . .
C C5 0.19882(8) 0.30296(8) 0.86519(5) 0.01787(15) Uani d . 1 . .
H H5A 0.1077 0.2959 0.8596 0.021 Uiso calc R 1 . .
C C6 0.27412(8) 0.41613(7) 0.89806(4) 0.01322(13) Uani d . 1 . .
C C7 0.20915(7) 0.52474(7) 0.92505(4) 0.01297(13) Uani d . 1 . .
C C8 0.19789(7) 0.51611(7) 0.99939(5) 0.01355(13) Uani d . 1 . .
C C9 0.24715(8) 0.40797(8) 1.05160(5) 0.01717(14) Uani d . 1 . .
H H9A 0.2860 0.3367 1.0369 0.021 Uiso calc R 1 . .
C C10 0.23797(9) 0.40762(9) 1.12373(5) 0.02067(16) Uani d . 1 . .
H H10A 0.2705 0.3361 1.1575 0.025 Uiso calc R 1 . .
C C11 0.17939(9) 0.51514(9) 1.14689(5) 0.02056(16) Uani d . 1 . .
H H11A 0.1737 0.5143 1.1959 0.025 Uiso calc R 1 . .
C C12 0.13073(8) 0.62094(8) 1.09741(5) 0.01782(15) Uani d . 1 . .
H H12A 0.0927 0.6916 1.1132 0.021 Uiso calc R 1 . .
C C13 0.13791(7) 0.62353(7) 1.02254(5) 0.01411(13) Uani d . 1 . .
C C14 0.09416(8) 0.73623(7) 0.90660(5) 0.01470(14) Uani d . 1 . .
C C15 0.15863(7) 0.63547(7) 0.87976(4) 0.01344(13) Uani d . 1 . .
C C16 0.02989(9) 0.85248(8) 0.85478(5) 0.02108(16) Uani d . 1 . .
H H16A 0.0019 0.9152 0.8841 0.032 Uiso calc R 1 . .
H H16B -0.0495 0.8248 0.8089 0.032 Uiso calc R 1 . .
H H16C 0.0962 0.8918 0.8383 0.032 Uiso calc R 1 . .
C C17 0.17065(8) 0.65370(7) 0.80187(5) 0.01473(14) Uani d . 1 . .
C C18 0.28930(8) 0.72866(8) 0.80195(5) 0.01588(14) Uani d . 1 . .
H H18A 0.2986 0.7388 0.7543 0.019 Uiso calc R 1 . .
C C19 0.38512(8) 0.78330(7) 0.86795(5) 0.01505(14) Uani d . 1 . .
H H19A 0.3747 0.7692 0.9150 0.018 Uiso calc R 1 . .
C C20 0.50375(8) 0.86236(7) 0.87345(5) 0.01548(14) Uani d . 1 . .
C C21 0.59080(9) 0.91308(8) 0.94763(5) 0.01973(15) Uani d . 1 . .
H H21A 0.5724 0.8954 0.9918 0.024 Uiso calc R 1 . .
C C22 0.70455(9) 0.98962(9) 0.95593(6) 0.02567(19) Uani d . 1 . .
H H22A 0.7613 1.0235 1.0054 0.031 Uiso calc R 1 . .
C C23 0.73351(10) 1.01549(9) 0.89041(7) 0.02676(19) Uani d . 1 . .
H H23A 0.8094 1.0669 0.8959 0.032 Uiso calc R 1 . .
C C24 0.64859(10) 0.96426(9) 0.81659(6) 0.02460(18) Uani d . 1 . .
H H24A 0.6686 0.9807 0.7728 0.030 Uiso calc R 1 . .
C C25 0.53413(9) 0.88875(8) 0.80779(5) 0.01951(15) Uani d . 1 . .
H H25A 0.4774 0.8556 0.7581 0.023 Uiso calc R 1 . .

loop_
_atom_site_aniso_label
_atom_site_aniso_U_11
_atom_site_aniso_U_22
_atom_site_aniso_U_33
_atom_site_aniso_U_12
_atom_site_aniso_U_13
_atom_site_aniso_U_23
O1 0.0222(3) 0.0224(3) 0.0164(3) -0.0036(2) 0.0046(2) -0.0036(2)
N1 0.0142(3) 0.0149(3) 0.0177(3) 0.0010(2) 0.0069(2) -0.0011(2)
C1 0.0147(3) 0.0170(3) 0.0190(3) -0.0005(2) 0.0079(3) -0.0020(3)
C2 0.0164(3) 0.0214(4) 0.0209(4) 0.0032(3) 0.0095(3) -0.0004(3)
C3 0.0228(4) 0.0170(3) 0.0172(3) 0.0055(3) 0.0099(3) 0.0002(3)
C4 0.0227(4) 0.0153(3) 0.0216(4) -0.0007(3) 0.0100(3) -0.0044(3)
C5 0.0163(3) 0.0165(3) 0.0216(4) -0.0016(3) 0.0085(3) -0.0045(3)
C6 0.0141(3) 0.0129(3) 0.0133(3) 0.0012(2) 0.0063(2) 0.0000(2)
C7 0.0123(3) 0.0124(3) 0.0147(3) -0.0005(2) 0.0059(2) -0.0013(2)
C8 0.0128(3) 0.0130(3) 0.0154(3) -0.0009(2) 0.0064(2) -0.0007(2)
C9 0.0201(3) 0.0146(3) 0.0174(3) 0.0008(3) 0.0083(3) 0.0013(3)
C10 0.0257(4) 0.0188(4) 0.0178(4) -0.0002(3) 0.0093(3) 0.0028(3)
C11 0.0243(4) 0.0231(4) 0.0171(3) -0.0025(3) 0.0114(3) -0.0006(3)
C12 0.0184(3) 0.0198(3) 0.0182(3) -0.0017(3) 0.0106(3) -0.0027(3)
C13 0.0125(3) 0.0145(3) 0.0162(3) -0.0010(2) 0.0068(2) -0.0016(2)
C14 0.0139(3) 0.0130(3) 0.0165(3) 0.0007(2) 0.0054(2) -0.0008(2)
C15 0.0131(3) 0.0127(3) 0.0146(3) -0.0005(2) 0.0057(2) -0.0008(2)
C16 0.0247(4) 0.0167(3) 0.0204(4) 0.0068(3) 0.0077(3) 0.0025(3)
C17 0.0165(3) 0.0125(3) 0.0148(3) 0.0011(2) 0.0061(3) 0.0000(2)
C18 0.0188(3) 0.0154(3) 0.0144(3) -0.0010(2) 0.0078(3) 0.0007(2)
C19 0.0166(3) 0.0146(3) 0.0150(3) 0.0001(2) 0.0075(3) 0.0007(2)
C20 0.0163(3) 0.0130(3) 0.0180(3) 0.0005(2) 0.0078(3) 0.0006(2)
C21 0.0189(3) 0.0182(3) 0.0204(4) -0.0008(3) 0.0064(3) -0.0012(3)
C22 0.0199(4) 0.0217(4) 0.0310(5) -0.0037(3) 0.0060(3) -0.0046(3)
C23 0.0211(4) 0.0192(4) 0.0429(6) -0.0039(3) 0.0161(4) -0.0020(4)
C24 0.0265(4) 0.0203(4) 0.0351(5) -0.0021(3) 0.0209(4) 0.0006(3)
C25 0.0228(4) 0.0178(3) 0.0220(4) -0.0016(3) 0.0133(3) -0.0005(3)

loop_
_atom_type_symbol
_atom_type_description
_atom_type_scat_dispersion_real
_atom_type_scat_dispersion_imag
_atom_type_scat_source
C C 0.0033 0.0016 'International Tables Vol C Tables 4.2.6.8 and 6.1.1.4'
H H 0.0000 0.0000 'International Tables Vol C Tables 4.2.6.8 and 6.1.1.4'
N N 0.0061 0.0033 'International Tables Vol C Tables 4.2.6.8 and 6.1.1.4'
O O 0.0106 0.0060 'International Tables Vol C Tables 4.2.6.8 and 6.1.1.4'

loop_
_geom_angle_atom_site_label_1
_geom_angle_atom_site_label_2
_geom_angle_atom_site_label_3
_geom_angle_site_symmetry_1
_geom_angle_site_symmetry_3
_geom_angle
_geom_angle_publ_flag
C14 N1 C13 . . 118.22(7) ?
C2 C1 C6 . . 120.38(7) ?
C2 C1 H1A . . 119.8 ?
C6 C1 H1A . . 119.8 ?
C3 C2 C1 . . 120.29(7) ?
C3 C2 H2A . . 119.9 ?
C1 C2 H2A . . 119.9 ?
C2 C3 C4 . . 119.64(7) ?
C2 C3 H3A . . 120.2 ?
C4 C3 H3A . . 120.2 ?
C3 C4 C5 . . 120.16(8) ?
C3 C4 H4A . . 119.9 ?
C5 C4 H4A . . 119.9 ?
C4 C5 C6 . . 120.62(7) ?
C4 C5 H5A . . 119.7 ?
C6 C5 H5A . . 119.7 ?
C5 C6 C1 . . 118.89(7) ?
C5 C6 C7 . . 120.13(7) ?
C1 C6 C7 . . 120.97(7) ?
C15 C7 C8 . . 117.99(7) ?
C15 C7 C6 . . 121.67(7) ?
C8 C7 C6 . . 120.34(6) ?
C9 C8 C13 . . 118.94(7) ?
C9 C8 C7 . . 123.30(7) ?
C13 C8 C7 . . 117.72(7) ?
C10 C9 C8 . . 120.55(7) ?
C10 C9 H9A . . 119.7 ?
C8 C9 H9A . . 119.7 ?
C9 C10 C11 . . 120.36(8) ?
C9 C10 H10A . . 119.8 ?
C11 C10 H10A . . 119.8 ?
C12 C11 C10 . . 120.25(8) ?
C12 C11 H11A . . 119.9 ?
C10 C11 H11A . . 119.9 ?
C11 C12 C13 . . 120.61(8) ?
C11 C12 H12A . . 119.7 ?
C13 C12 H12A . . 119.7 ?
N1 C13 C12 . . 117.53(7) ?
N1 C13 C8 . . 123.19(7) ?
C12 C13 C8 . . 119.28(7) ?
N1 C14 C15 . . 122.61(7) ?
N1 C14 C16 . . 117.07(7) ?
C15 C14 C16 . . 120.31(7) ?
C7 C15 C14 . . 120.18(7) ?
C7 C15 C17 . . 121.14(7) ?
C14 C15 C17 . . 118.68(6) ?
C14 C16 H16A . . 109.5 ?
C14 C16 H16B . . 109.5 ?
H16A C16 H16B . . 109.5 ?
C14 C16 H16C . . 109.5 ?
H16A C16 H16C . . 109.5 ?
H16B C16 H16C . . 109.5 ?
O1 C17 C18 . . 121.00(7) ?
O1 C17 C15 . . 121.00(7) ?
C18 C17 C15 . . 117.98(6) ?
C19 C18 C17 . . 122.95(7) ?
C19 C18 H18A . . 118.5 ?
C17 C18 H18A . . 118.5 ?
C18 C19 C20 . . 126.87(7) ?
C18 C19 H19A . . 116.6 ?
C20 C19 H19A . . 116.6 ?
C21 C20 C25 . . 118.83(7) ?
C21 C20 C19 . . 118.42(7) ?
C25 C20 C19 . . 122.75(7) ?
C22 C21 C20 . . 120.66(8) ?
C22 C21 H21A . . 119.7 ?
C20 C21 H21A . . 119.7 ?
C23 C22 C21 . . 120.04(9) ?
C23 C22 H22A . . 120.0 ?
C21 C22 H22A . . 120.0 ?
C22 C23 C24 . . 119.77(8) ?
C22 C23 H23A . . 120.1 ?
C24 C23 H23A . . 120.1 ?
C25 C24 C23 . . 120.45(9) ?
C25 C24 H24A . . 119.8 ?
C23 C24 H24A . . 119.8 ?
C24 C25 C20 . . 120.25(8) ?
C24 C25 H25A . . 119.9 ?
C20 C25 H25A . . 119.9 ?

loop_
_geom_bond_atom_site_label_1
_geom_bond_atom_site_label_2
_geom_bond_site_symmetry_2
_geom_bond_distance
_geom_bond_publ_flag
O1 C17 . 1.2244(10) ?
N1 C14 . 1.3159(10) ?
N1 C13 . 1.3683(10) ?
C1 C2 . 1.3939(11) ?
C1 C6 . 1.3980(10) ?
C1 H1A . 0.9300 ?
C2 C3 . 1.3882(12) ?
C2 H2A . 0.9300 ?
C3 C4 . 1.3910(12) ?
C3 H3A . 0.9300 ?
C4 C5 . 1.3920(11) ?
C4 H4A . 0.9300 ?
C5 C6 . 1.3946(11) ?
C5 H5A . 0.9300 ?
C6 C7 . 1.4942(10) ?
C7 C15 . 1.3781(10) ?
C7 C8 . 1.4272(11) ?
C8 C9 . 1.4178(11) ?
C8 C13 . 1.4186(10) ?
C9 C10 . 1.3734(12) ?
C9 H9A . 0.9300 ?
C10 C11 . 1.4110(13) ?
C10 H10A . 0.9300 ?
C11 C12 . 1.3723(12) ?
C11 H11A . 0.9300 ?
C12 C13 . 1.4143(11) ?
C12 H12A . 0.9300 ?
C14 C15 . 1.4309(10) ?
C14 C16 . 1.5020(11) ?
C15 C17 . 1.5054(11) ?
C16 H16A . 0.9600 ?
C16 H16B . 0.9600 ?
C16 H16C . 0.9600 ?
C17 C18 . 1.4704(11) ?
C18 C19 . 1.3464(11) ?
C18 H18A . 0.9300 ?
C19 C20 . 1.4611(11) ?
C19 H19A . 0.9300 ?
C20 C21 . 1.3997(12) ?
C20 C25 . 1.4009(11) ?
C21 C22 . 1.3905(12) ?
C21 H21A . 0.9300 ?
C22 C23 . 1.3887(15) ?
C22 H22A . 0.9300 ?
C23 C24 . 1.3912(15) ?
C23 H23A . 0.9300 ?
C24 C25 . 1.3886(12) ?
C24 H24A . 0.9300 ?
C25 H25A . 0.9300 ?

loop_
_geom_hbond_atom_site_label_D
_geom_hbond_atom_site_label_H
_geom_hbond_atom_site_label_A
_geom_hbond_site_symmetry_A
_geom_hbond_distance_DH
_geom_hbond_distance_HA
_geom_hbond_distance_DA
_geom_hbond_angle_DHA
_geom_hbond_publ_flag
C3 H3A Cg3 1_545 0.93 2.72 3.5265(10) 146 yes

loop_
_geom_torsion_atom_site_label_1
_geom_torsion_atom_site_label_2
_geom_torsion_atom_site_label_3
_geom_torsion_atom_site_label_4
_geom_torsion_site_symmetry_1
_geom_torsion_site_symmetry_2
_geom_torsion_site_symmetry_3
_geom_torsion_site_symmetry_4
_geom_torsion
_geom_torsion_publ_flag
C6 C1 C2 C3 . . . . 1.30(13) ?
C1 C2 C3 C4 . . . . -0.49(13) ?
C2 C3 C4 C5 . . . . -0.60(13) ?
C3 C4 C5 C6 . . . . 0.90(13) ?
C4 C5 C6 C1 . . . . -0.10(12) ?
C4 C5 C6 C7 . . . . -179.22(8) ?
C2 C1 C6 C5 . . . . -1.00(12) ?
C2 C1 C6 C7 . . . . 178.11(7) ?
C5 C6 C7 C15 . . . . -101.19(9) ?
C1 C6 C7 C15 . . . . 79.71(10) ?
C5 C6 C7 C8 . . . . 78.85(10) ?
C1 C6 C7 C8 . . . . -100.25(9) ?
C15 C7 C8 C9 . . . . -179.35(7) ?
C6 C7 C8 C9 . . . . 0.62(11) ?
C15 C7 C8 C13 . . . . -1.28(10) ?
C6 C7 C8 C13 . . . . 178.68(6) ?
C13 C8 C9 C10 . . . . -0.51(12) ?
C7 C8 C9 C10 . . . . 177.53(7) ?
C8 C9 C10 C11 . . . . -0.06(13) ?
C9 C10 C11 C12 . . . . 0.17(13) ?
C10 C11 C12 C13 . . . . 0.30(13) ?
C14 N1 C13 C12 . . . . 178.75(7) ?
C14 N1 C13 C8 . . . . -1.20(11) ?
C11 C12 C13 N1 . . . . 179.18(8) ?
C11 C12 C13 C8 . . . . -0.87(12) ?
C9 C8 C13 N1 . . . . -179.09(7) ?
C7 C8 C13 N1 . . . . 2.76(11) ?
C9 C8 C13 C12 . . . . 0.96(11) ?
C7 C8 C13 C12 . . . . -177.19(7) ?
C13 N1 C14 C15 . . . . -1.81(11) ?
C13 N1 C14 C16 . . . . 177.03(7) ?
C8 C7 C15 C14 . . . . -1.49(11) ?
C6 C7 C15 C14 . . . . 178.55(7) ?
C8 C7 C15 C17 . . . . 178.10(6) ?
C6 C7 C15 C17 . . . . -1.87(11) ?
N1 C14 C15 C7 . . . . 3.21(11) ?
C16 C14 C15 C7 . . . . -175.58(7) ?
N1 C14 C15 C17 . . . . -176.38(7) ?
C16 C14 C15 C17 . . . . 4.83(11) ?
C7 C15 C17 O1 . . . . 86.75(10) ?
C14 C15 C17 O1 . . . . -93.66(9) ?
C7 C15 C17 C18 . . . . -94.95(9) ?
C14 C15 C17 C18 . . . . 84.63(9) ?
O1 C17 C18 C19 . . . . 176.95(8) ?
C15 C17 C18 C19 . . . . -1.35(11) ?
C17 C18 C19 C20 . . . . -178.06(7) ?
C18 C19 C20 C21 . . . . 178.74(8) ?
C18 C19 C20 C25 . . . . -1.61(13) ?
C25 C20 C21 C22 . . . . 0.75(12) ?
C19 C20 C21 C22 . . . . -179.58(8) ?
C20 C21 C22 C23 . . . . -0.58(14) ?
C21 C22 C23 C24 . . . . -0.19(14) ?
C22 C23 C24 C25 . . . . 0.78(14) ?
C23 C24 C25 C20 . . . . -0.60(14) ?
C21 C20 C25 C24 . . . . -0.16(12) ?
C19 C20 C25 C24 . . . . -179.82(8) ?

loop_
_cod_related_entry_id
_cod_related_entry_database
_cod_related_entry_code
1 ChemSpider 30656588
